data_2200426
loop_
_publ_author_name
'Dickman, Michael H.'

_publ_section_title
;
 3,5-Dihydroxy-3,5-bis(trifluoromethyl)-1,2-dioxolane--1,4-dioxane
 (1/1) at 173K
;
_journal_issue 7
_journal_name_full 'Acta Crystallographica Section E'
_journal_page_first o636
_journal_page_last o637
_journal_paper_doi 10.1107/S1600536801010340
_journal_volume 57
_journal_year 2001
_chemical_formula_iupac 'C5 H4 F6 O4, C4 H8 O2'
_chemical_formula_moiety 'C5 H4 F6 O4, C4 H8 O2'
_chemical_formula_sum 'C9 H12 F6 O6'
_chemical_formula_weight 330.19
_chemical_name_systematic
;
 3,5-Dihydroxy-3,5-bis(trifluoromethyl)-1,2-dioxolane 1,4-dioxane
;
_space_group_IT_number 14
_symmetry_cell_setting monoclinic
_symmetry_space_group_name_Hall '-P 2ybc'
_symmetry_space_group_name_H-M 'P 1 21/c 1'
_cell_angle_alpha 90.00
_cell_angle_beta 95.7980(10)
_cell_angle_gamma 90.00
_cell_formula_units_Z 4
_cell_length_a 8.1997(3)
_cell_length_b 18.2477(6)
_cell_length_c 8.8871(3)
_cell_measurement_reflns_used 5471
_cell_measurement_temperature 173(2)
_cell_measurement_theta_max 28.27
_cell_measurement_theta_min 2.23
_cell_volume 1322.94(8)
_computing_cell_refinement SMART
_computing_data_collection 'SMART (Bruker, 1998)'
_computing_data_reduction 'SHELXTL (Bruker, 1998)'
_computing_molecular_graphics SHELXTL
_computing_publication_material SHELXTL
_computing_structure_refinement 'SHELXL97 (Sheldrick, 1997)'
_computing_structure_solution 'SHELXS97 (Sheldrick, 1997)'
_diffrn_ambient_temperature 173(2)
_diffrn_measured_fraction_theta_full .968
_diffrn_measured_fraction_theta_max .968
_diffrn_measurement_device_type 'CCD area-detector'
_diffrn_measurement_method \w
_diffrn_radiation_monochromator graphite
_diffrn_radiation_source 'normal-focus sealed tube'
_diffrn_radiation_type MoK\a
_diffrn_radiation_wavelength .71073
_diffrn_reflns_av_R_equivalents .0592
_diffrn_reflns_av_sigmaI/netI .0546
_diffrn_reflns_limit_h_max 10
_diffrn_reflns_limit_h_min -10
_diffrn_reflns_limit_k_max 23
_diffrn_reflns_limit_k_min -23
_diffrn_reflns_limit_l_max 11
_diffrn_reflns_limit_l_min -11
_diffrn_reflns_number 14324
_diffrn_reflns_theta_full 28.27
_diffrn_reflns_theta_max 28.27
_diffrn_reflns_theta_min 2.23
_diffrn_standards_decay_% <2
_diffrn_standards_number 0
_exptl_absorpt_coefficient_mu .186
_exptl_absorpt_correction_type none
_exptl_crystal_colour colorless
_exptl_crystal_density_diffrn 1.658
_exptl_crystal_density_method 'not measured'
_exptl_crystal_description rod
_exptl_crystal_F_000 672
_exptl_crystal_size_max .36
_exptl_crystal_size_mid .15
_exptl_crystal_size_min .15
_refine_diff_density_max .207
_refine_diff_density_min -.271
_refine_ls_extinction_method none
_refine_ls_goodness_of_fit_ref 1.037
_refine_ls_hydrogen_treatment refall
_refine_ls_matrix_type full
_refine_ls_number_parameters 238
_refine_ls_number_reflns 3163
_refine_ls_number_restraints 0
_refine_ls_restrained_S_all 1.037
_refine_ls_R_factor_all .1047
_refine_ls_R_factor_gt .0532
_refine_ls_shift/su_max <0.001
_refine_ls_shift/su_mean .000
_refine_ls_structure_factor_coef Fsqd
_refine_ls_weighting_details 'calc w = 1/[\s^2^(Fo^2^)+(0.026P)^2^+0.85P] where P = (Fo^2^+2Fc^2^)/3'
_refine_ls_weighting_scheme calc
_refine_ls_wR_factor_ref .1052
_reflns_number_gt 1972
_reflns_number_total 3163
_reflns_threshold_expression I>2\s(I)
_cod_data_source_file cf6091.cif
_cod_data_source_block I
_cod_depositor_comments
;
The following automatic conversions were performed:
'_symmetry_cell_setting' value 'Monoclinic' changed to 'monoclinic'
according to '/home/saulius/struct/CIF-dictionaries/cif_core.dic'
dictionary named 'cif_core.dic' version 2.4.1 from 2010-06-29.

Automatic conversion script
Id: cif_fix_enum 1527 2010-12-29 10:47:43Z saulius 

The following automatic conversions were performed:

'_symmetry_cell_setting' value 'Monoclinic' changed to 'monoclinic'
according to /home/saulius/struct/CIF-dictionaries/cif_core.dic
dictionary named 'cif_core.dic' version 2.4.1 from 2010-06-29.

Automatic conversion script
Id: cif_fix_values 1715 2011-07-08 13:25:40Z adriana 
;
_cod_original_sg_symbol_H-M 'P 21/c'
_cod_database_code 2200426
_cod_database_fobs_code 2200426

loop_
_symmetry_equiv_pos_as_xyz
'x, y, z'
'-x, y+1/2, -z+1/2'
'-x, -y, -z'
'x, -y-1/2, z-1/2'

loop_
_atom_site_label
_atom_site_fract_x
_atom_site_fract_y
_atom_site_fract_z
_atom_site_U_iso_or_equiv
_atom_site_adp_type
_atom_site_calc_flag
_atom_site_refinement_flags
_atom_site_occupancy
_atom_site_disorder_assembly
_atom_site_disorder_group
_atom_site_type_symbol
C1 -.2201(3) .60124(13) .3134(3) .0355(6) Uani d . 1 . . C
C2 -.1703(3) .60104(11) .4839(2) .0271(5) Uani d . 1 . . C
C3 -.2440(3) .53778(12) .5659(3) .0279(5) Uani d . 1 . . C
C4 -.3292(3) .57642(11) .6882(2) .0261(5) Uani d . 1 . . C
C5 -.2830(3) .54601(14) .8472(3) .0360(6) Uani d . 1 . . C
C6 .1961(3) .84774(14) .3706(4) .0435(7) Uani d . 1 . . C
C7 .0834(3) .78324(14) .3605(4) .0430(7) Uani d . 1 . . C
C8 .3108(3) .70342(15) .3821(4) .0451(7) Uani d . 1 . . C
C9 .4238(3) .76778(16) .3923(4) .0516(8) Uani d . 1 . . C
O1 -.24388(19) .66614(8) .53627(17) .0314(4) Uani d . 1 . . O
O2 -.26438(18) .64919(8) .69518(16) .0310(4) Uani d . 1 . . O
O3 -.00145(19) .60093(9) .51480(18) .0321(4) Uani d . 1 . . O
O4 -.49705(18) .57478(9) .65256(18) .0308(4) Uani d . 1 . . O
O5 .34649(19) .82868(9) .3109(2) .0428(4) Uani d . 1 . . O
O6 .15997(19) .72218(8) .44301(19) .0383(4) Uani d . 1 . . O
F1 -.15800(19) .65878(9) .24585(16) .0542(4) Uani d . 1 . . F
F2 -.16385(19) .54089(8) .25039(16) .0503(4) Uani d . 1 . . F
F3 -.38182(17) .60265(8) .27995(16) .0463(4) Uani d . 1 . . F
F4 -.12240(17) .54721(8) .88728(16) .0498(4) Uani d . 1 . . F
F5 -.33115(19) .47633(8) .85480(18) .0567(4) Uani d . 1 . . F
F6 -.3550(2) .58357(10) .95058(16) .0593(5) Uani d . 1 . . F
H1O3 .039(3) .6401(14) .484(3) .042(8) Uiso d . 1 . . H
H1O4 -.541(3) .6054(15) .709(3) .059(9) Uiso d . 1 . . H
H1C3 -.157(3) .5085(12) .609(3) .033(6) Uiso d . 1 . . H
H2C3 -.324(3) .5100(14) .500(3) .048(7) Uiso d . 1 . . H
H1C6 .221(3) .8624(15) .479(3) .062(9) Uiso d . 1 . . H
H2C6 .148(3) .8872(16) .308(3) .062(9) Uiso d . 1 . . H
H1C7 -.016(3) .7952(13) .410(3) .045(7) Uiso d . 1 . . H
H2C7 .061(3) .7668(15) .246(4) .067(9) Uiso d . 1 . . H
H1C8 .358(3) .6618(15) .446(3) .058(8) Uiso d . 1 . . H
H2C8 .284(3) .6884(15) .272(3) .063(9) Uiso d . 1 . . H
H1C9 .445(3) .7818(15) .507(4) .064(9) Uiso d . 1 . . H
H2C9 .527(4) .7575(15) .346(3) .064(9) Uiso d . 1 . . H

loop_
_atom_site_aniso_label
_atom_site_aniso_U_11
_atom_site_aniso_U_22
_atom_site_aniso_U_33
_atom_site_aniso_U_12
_atom_site_aniso_U_13
_atom_site_aniso_U_23
C1 .0355(14) .0390(14) .0325(13) .0026(11) .0064(10) .0005(11)
C2 .0249(12) .0255(11) .0316(12) .0036(9) .0068(9) -.0001(9)
C3 .0264(12) .0260(12) .0322(13) .0002(10) .0071(10) -.0018(10)
C4 .0237(11) .0253(11) .0297(12) -.0011(9) .0057(9) -.0027(9)
C5 .0284(13) .0458(15) .0342(14) -.0001(11) .0049(10) .0023(11)
C6 .0391(15) .0344(14) .0582(19) .0042(12) .0102(13) .0096(14)
C7 .0292(14) .0384(14) .0623(19) .0040(11) .0083(13) .0182(13)
C8 .0369(15) .0377(15) .063(2) .0079(12) .0154(13) .0165(14)
C9 .0287(14) .0478(17) .079(2) .0031(12) .0089(14) .0305(16)
O1 .0387(9) .0252(8) .0312(9) .0033(7) .0085(7) .0020(7)
O2 .0367(9) .0283(8) .0288(9) -.0038(7) .0065(7) -.0058(7)
O3 .0253(9) .0316(9) .0398(10) -.0006(7) .0062(7) .0076(8)
O4 .0234(8) .0354(9) .0337(9) .0020(7) .0035(7) -.0081(7)
O5 .0302(9) .0403(10) .0592(11) .0005(7) .0105(8) .0210(9)
O6 .0291(9) .0369(10) .0498(11) .0018(7) .0085(7) .0178(8)
F1 .0646(11) .0602(10) .0371(8) -.0139(8) .0015(7) .0154(7)
F2 .0609(10) .0562(10) .0346(8) .0134(8) .0089(7) -.0118(7)
F3 .0361(8) .0597(10) .0413(8) .0032(7) -.0058(6) -.0041(7)
F4 .0338(8) .0650(10) .0483(9) .0012(7) -.0074(7) .0084(8)
F5 .0598(10) .0528(10) .0564(10) -.0126(8) -.0004(8) .0244(8)
F6 .0601(10) .0910(13) .0274(8) .0181(9) .0077(7) -.0007(8)

loop_
_atom_type_symbol
_atom_type_description
_atom_type_scat_dispersion_real
_atom_type_scat_dispersion_imag
_atom_type_scat_source
C C .0033 .0016 'International Tables Vol C Tables 4.2.6.8 and 6.1.1.4'
H H .0000 .0000 'International Tables Vol C Tables 4.2.6.8 and 6.1.1.4'
O O .0106 .0060 'International Tables Vol C Tables 4.2.6.8 and 6.1.1.4'
F F .0171 .0103 'International Tables Vol C Tables 4.2.6.8 and 6.1.1.4'

loop_
_geom_angle_atom_site_label_1
_geom_angle_atom_site_label_2
_geom_angle_atom_site_label_3
_geom_angle
_geom_angle_publ_flag
F3 C1 F1 107.54(19) no
F3 C1 F2 107.50(19) no
F1 C1 F2 107.21(19) no
F3 C1 C2 112.45(18) no
F1 C1 C2 111.79(19) no
F2 C1 C2 110.10(19) no
O3 C2 O1 112.52(17) no
O3 C2 C3 109.97(18) no
O1 C2 C3 105.85(17) yes
O3 C2 C1 110.99(18) no
O1 C2 C1 103.94(17) no
C3 C2 C1 113.38(19) no
C2 C3 C4 102.91(17) yes
C2 C3 H1C3 107.9(14) no
C4 C3 H1C3 110.6(14) no
C2 C3 H2C3 112.4(15) no
C4 C3 H2C3 109.8(15) no
H1C3 C3 H2C3 113(2) no
O4 C4 O2 112.80(17) no
O4 C4 C3 110.15(18) no
O2 C4 C3 105.40(16) yes
O4 C4 C5 110.61(17) no
O2 C4 C5 103.95(17) no
C3 C4 C5 113.74(18) no
F4 C5 F6 107.61(19) no
F4 C5 F5 106.98(19) no
F6 C5 F5 107.5(2) no
F4 C5 C4 112.81(19) no
F6 C5 C4 111.42(19) no
F5 C5 C4 110.23(19) no
O5 C6 C7 109.7(2) no
O5 C6 H1C6 109.0(16) no
C7 C6 H1C6 109.3(16) no
O5 C6 H2C6 106.5(17) no
C7 C6 H2C6 109.7(17) no
H1C6 C6 H2C6 113(2) no
O6 C7 C6 110.1(2) no
O6 C7 H1C7 106.3(14) no
C6 C7 H1C7 109.5(15) no
O6 C7 H2C7 107.1(16) no
C6 C7 H2C7 109.1(16) no
H1C7 C7 H2C7 115(2) no
O6 C8 C9 110.0(2) no
O6 C8 H1C8 105.2(16) no
C9 C8 H1C8 111.1(16) no
O6 C8 H2C8 108.4(16) no
C9 C8 H2C8 110.1(16) no
H1C8 C8 H2C8 112(2) no
O5 C9 C8 109.8(2) no
O5 C9 H1C9 108.7(16) no
C8 C9 H1C9 107.0(16) no
O5 C9 H2C9 106.8(16) no
C8 C9 H2C9 112.1(17) no
H1C9 C9 H2C9 113(2) no
C2 O1 O2 103.30(13) yes
C4 O2 O1 103.40(14) yes
C2 O3 H1O3 110.9(17) no
C4 O4 H1O4 108.9(19) no
C6 O5 C9 110.7(2) no
C8 O6 C7 109.80(19) no

loop_
_geom_bond_atom_site_label_1
_geom_bond_atom_site_label_2
_geom_bond_site_symmetry_2
_geom_bond_distance
_geom_bond_publ_flag
C1 F3 . 1.330(3) yes
C1 F1 . 1.336(3) yes
C1 F2 . 1.338(3) yes
C1 C2 . 1.530(3) yes
C2 O3 . 1.384(3) yes
C2 O1 . 1.431(2) yes
C2 C3 . 1.522(3) yes
C3 C4 . 1.523(3) yes
C3 H1C3 . .94(2) no
C3 H2C3 . .98(3) no
C4 O4 . 1.381(2) yes
C4 O2 . 1.429(2) yes
C4 C5 . 1.529(3) yes
C5 F4 . 1.329(3) yes
C5 F6 . 1.331(3) yes
C5 F5 . 1.335(3) yes
C6 O5 . 1.433(3) yes
C6 C7 . 1.494(4) yes
C6 H1C6 . 1.00(3) no
C6 H2C6 . .97(3) no
C7 O6 . 1.442(3) yes
C7 H1C7 . .99(3) no
C7 H2C7 . 1.06(3) no
C8 O6 . 1.440(3) yes
C8 C9 . 1.493(4) yes
C8 H1C8 . 1.00(3) no
C8 H2C8 . 1.02(3) no
C9 O5 . 1.438(3) yes
C9 H1C9 . 1.04(3) no
C9 H2C9 . .99(3) no
O1 O2 . 1.472(2) yes
O3 H1O3 . .85(3) no
O4 H1O4 . .86(3) no

loop_
_geom_hbond_atom_site_label_D
_geom_hbond_atom_site_label_H
_geom_hbond_atom_site_label_A
_geom_hbond_site_symmetry_A
_geom_hbond_distance_DH
_geom_hbond_distance_HA
_geom_hbond_distance_DA
_geom_hbond_angle_DHA
_geom_hbond_publ_flag
O3 H1O3 O6 . .85(3) 1.85(3) 2.688(2) 170(3) yes
O4 H1O4 O5 4_476 .86(3) 1.81(3) 2.663(2) 173(3) yes

loop_
_geom_torsion_atom_site_label_1
_geom_torsion_atom_site_label_2
_geom_torsion_atom_site_label_3
_geom_torsion_atom_site_label_4
_geom_torsion
_geom_torsion_publ_flag
F3 C1 C2 O3 -178.89(17) no
F1 C1 C2 O3 -57.8(2) no
F2 C1 C2 O3 61.3(2) no
F3 C1 C2 O1 -57.7(2) no
F1 C1 C2 O1 63.4(2) no
F2 C1 C2 O1 -177.55(17) no
F3 C1 C2 C3 56.8(3) no
F1 C1 C2 C3 177.85(18) no
F2 C1 C2 C3 -63.1(2) no
O3 C2 C3 C4 109.4(2) no
O1 C2 C3 C4 -12.4(2) yes
C1 C2 C3 C4 -125.67(19) no
C2 C3 C4 O4 106.8(2) no
C2 C3 C4 O2 -15.2(2) yes
C2 C3 C4 C5 -128.40(19) no
O4 C4 C5 F4 -179.32(18) no
O2 C4 C5 F4 -58.0(2) no
C3 C4 C5 F4 56.1(3) no
O4 C4 C5 F6 -58.1(2) no
O2 C4 C5 F6 63.2(2) no
C3 C4 C5 F6 177.28(19) no
O4 C4 C5 F5 61.2(2) no
O2 C4 C5 F5 -177.50(17) no
C3 C4 C5 F5 -63.4(2) no
O5 C6 C7 O6 58.5(3) no
O6 C8 C9 O5 -58.5(3) no
O3 C2 O1 O2 -85.55(18) no
C3 C2 O1 O2 34.6(2) yes
C1 C2 O1 O2 154.29(15) no
O4 C4 O2 O1 -83.74(19) no
C3 C4 O2 O1 36.48(19) yes
C5 C4 O2 O1 156.40(15) no
C2 O1 O2 C4 -44.83(18) yes
C7 C6 O5 C9 -58.6(3) no
C8 C9 O5 C6 58.6(3) no
C9 C8 O6 C7 58.9(3) no
C6 C7 O6 C8 -58.9(3) no
